data_2002872
loop_
_publ_author_name
'Vogt, R'
'Mueller-Buschbaum, Hk'

_publ_section_title
;
Ein neuer Strukturtyp mit trigonal-bipyramidaler Koordination von
Kupfer: Ba Mg2 Cu8 V6 O26
;
_journal_name_full 'Journal of Alloys Compd.'
_journal_page_first 69
_journal_page_last 76
_journal_paper_doi 10.1016/0925-8388(91)90011-J
_journal_volume 176
_journal_year 1991
_chemical_formula_structural 'Ba Mg2 Cu8 V6 O26'
_chemical_formula_sum 'Ba Cu8 Mg2 O26 V6'
_chemical_name_systematic
;
Barium dimagnesium octacopper hexavanadium oxide
;
_space_group_IT_number 11
_symmetry_cell_setting monoclinic
_symmetry_Int_Tables_number 11
_symmetry_space_group_name_Hall '-P 2yb'
_symmetry_space_group_name_H-M 'P 1 21/m 1'
_cell_angle_alpha 90
_cell_angle_beta 97.902(92)
_cell_angle_gamma 90
_cell_formula_units_Z 1
_cell_length_a 8.3261(57)
_cell_length_b 6.0336(28)
_cell_length_c 10.6695(43)
_cell_volume 530.9
_refine_ls_R_factor_all 0.072
_cod_database_code 2002872

loop_
_symmetry_equiv_pos_as_xyz
x,y,z
-x,1/2+y,-z
-x,-y,-z
x,1/2-y,z

loop_
_atom_site_label
_atom_site_type_symbol
_atom_site_symmetry_multiplicity
_atom_site_Wyckoff_symbol
_atom_site_fract_x
_atom_site_fract_y
_atom_site_fract_z
_atom_site_occupancy
_atom_site_attached_hydrogens
_atom_site_calc_flag
Ba1 Ba2+ 2 e 0.4870(4) 0.25 0.0928(3) 0.5 0 d
Mg1 Mg2+ 2 e 0.1920(9) 0.25 0.8548(7) 1. 0 d
Cu1 Cu2+ 4 f 0.1067(2) .0000(5) 0.2720(2) 1. 0 d
Cu2 Cu2+ 2 e 0.3918(4) 0.25 0.3908(4) 1. 0 d
Cu3 Cu2+ 2 e 0.1428(4) 0.25 0.5577(3) 1. 0 d
V1 V5+ 2 e 0.8176(5) 0.25 0.3750(4) 1. 0 d
V2 V5+ 2 e 0.8661(5) 0.25 0.0014(4) 1. 0 d
V3 V5+ 2 e 0.5292(5) 0.25 0.7115(4) 1. 0 d
O1 O2- 4 f 0.130(1) .000(3) 0.698(1) 1. 0 d
O2 O2- 4 f 0.755(2) 0.024(3) 0.023(1) 1. 0 d
O3 O2- 4 f 0.654(1) 0.018(3) 0.722(1) 1. 0 d
O4 O2- 2 e 0.387(2) 0.25 0.580(2) 1. 0 d
O5 O2- 2 e 0.030(2) 0.25 0.110(2) 1. 0 d
O6 O2- 2 e 0.425(2) 0.25 0.836(2) 1. 0 d
O7 O2- 2 e 0.157(2) 0.25 0.379(2) 1. 0 d
O8 O2- 2 e 0.903(3) 0.25 0.531(2) 1. 0 d
O9 O2- 2 e 0.942(2) 0.25 0.843(2) 1. 0 d
O10 O2- 2 e 0.620(3) 0.25 0.373(2) 1. 0 d

loop_
_atom_type_symbol
_atom_type_oxidation_number
Ba2+ 2.000
Mg2+ 2.000
Cu2+ 2.000
V5+ 5.000
O2- -2.000
